data_4117584
loop_
_publ_author_name
'Caleb A. Kent'
'Demin Liu'
'Thomas J. Meyer'
'Wenbin Lin'

_publ_section_title
;
 Amplified Luminescence Quenching of Phosphorescent Metal-Organic
 Frameworks
;
_journal_name_full 'Journal of the American Chemical Society'
_journal_page_first 3991
_journal_page_last 3994
_journal_paper_doi 10.1021/ja211271m
_journal_volume 134
_journal_year 2012
_chemical_formula_sum 'C56 H24 N13 O22.5 Ru2 Zn5'
_chemical_formula_weight 1767.87
_chemical_name_systematic
; 
 ? 
;
_space_group_IT_number 13
_symmetry_cell_setting monoclinic
_symmetry_space_group_name_Hall '-P 2yac'
_symmetry_space_group_name_H-M 'P 1 2/n 1'
_atom_sites_solution_hydrogens geom
_atom_sites_solution_primary direct
_atom_sites_solution_secondary difmap
_audit_creation_method SHELXL-97
_cell_angle_alpha 90.00
_cell_angle_beta 92.760(3)
_cell_angle_gamma 90.00
_cell_formula_units_Z 4
_cell_length_a 21.1293(11)
_cell_length_b 16.4835(10)
_cell_length_c 24.9690(15)
_cell_measurement_reflns_used 321
_cell_measurement_temperature 223(2)
_cell_measurement_theta_max 47.29
_cell_measurement_theta_min 2.68
_cell_volume 8686.2(9)
_computing_cell_refinement 'Bruker SAINT'
_computing_data_collection 'Bruker APEX2'
_computing_data_reduction 'Bruker SAINT'
_computing_molecular_graphics 'Bruker SHELXTL'
_computing_publication_material 'Bruker SHELXTL'
_computing_structure_refinement 'SHELXL-97 (Sheldrick, 2008)'
_computing_structure_solution 'SHELXS-97 (Sheldrick, 2008)'
_diffrn_ambient_temperature 223(2)
_diffrn_measured_fraction_theta_full 0.959
_diffrn_measured_fraction_theta_max 0.959
_diffrn_measurement_device_type 'Bruker APEX-II CCD'
_diffrn_measurement_method '\f and \w scans'
_diffrn_radiation_monochromator graphite
_diffrn_radiation_source 'fine-focus sealed tube'
_diffrn_radiation_type CuK\a
_diffrn_radiation_wavelength 1.54178
_diffrn_reflns_av_R_equivalents 0.0000
_diffrn_reflns_av_sigmaI/netI 0.1919
_diffrn_reflns_limit_h_max 24
_diffrn_reflns_limit_h_min -24
_diffrn_reflns_limit_k_max 18
_diffrn_reflns_limit_k_min 0
_diffrn_reflns_limit_l_max 29
_diffrn_reflns_limit_l_min 0
_diffrn_reflns_number 14711
_diffrn_reflns_theta_full 66.54
_diffrn_reflns_theta_max 66.54
_diffrn_reflns_theta_min 2.68
_exptl_absorpt_coefficient_mu 4.816
_exptl_absorpt_correction_T_max 0.9098
_exptl_absorpt_correction_T_min 0.6445
_exptl_absorpt_correction_type multi-scan
_exptl_absorpt_process_details TWINABS
_exptl_crystal_colour orange
_exptl_crystal_density_diffrn 1.352
_exptl_crystal_description 'thin plate'
_exptl_crystal_F_000 3476
_exptl_crystal_size_max 0.10
_exptl_crystal_size_mid 0.05
_exptl_crystal_size_min 0.02
_refine_diff_density_max 1.774
_refine_diff_density_min -0.756
_refine_diff_density_rms 0.152
_refine_ls_extinction_method none
_refine_ls_goodness_of_fit_ref 0.896
_refine_ls_hydrogen_treatment constr
_refine_ls_matrix_type full
_refine_ls_number_parameters 787
_refine_ls_number_reflns 14711
_refine_ls_number_restraints 380
_refine_ls_restrained_S_all 0.893
_refine_ls_R_factor_all 0.1486
_refine_ls_R_factor_gt 0.0856
_refine_ls_shift/su_max 0.001
_refine_ls_shift/su_mean 0.000
_refine_ls_structure_factor_coef Fsqd
_refine_ls_weighting_details 'calc w=1/[\s^2^(Fo^2^)+(0.0900P)^2^+0.0001P] where P=(Fo^2^+2Fc^2^)/3'
_refine_ls_weighting_scheme calc
_refine_ls_wR_factor_gt 0.1957
_refine_ls_wR_factor_ref 0.2145
_reflns_number_gt 6455
_reflns_number_total 14711
_reflns_threshold_expression >2sigma(I)
_cod_data_source_file ja211271m_si_001.cif
_cod_data_source_block RubPyZn
_cod_original_formula_sum 'C56 H24 N13 O22.50 Ru2 Zn5'
_cod_database_code 4117584

loop_
_symmetry_equiv_pos_as_xyz
'x, y, z'
'-x+1/2, y, -z+1/2'
'-x, -y, -z'
'x-1/2, -y, z-1/2'

loop_
_atom_site_label
_atom_site_type_symbol
_atom_site_fract_x
_atom_site_fract_y
_atom_site_fract_z
_atom_site_U_iso_or_equiv
_atom_site_adp_type
_atom_site_occupancy
_atom_site_symmetry_multiplicity
_atom_site_calc_flag
_atom_site_refinement_flags
N4N N 1.0951(5) 0.6171(7) 0.0060(5) 0.065(4) Uani 1 1 d U
N3N N 1.0920(4) 1.1123(6) 0.4867(4) 0.042(2) Uani 1 1 d U
O16B O 1.1496(9) 0.6008(15) 0.1940(8) 0.267(13) Uani 1 1 d DU
O15B O 1.0953(8) 0.5439(8) 0.2509(7) 0.166(7) Uani 1 1 d DU
C8B C 1.0962(8) 0.5896(9) 0.2158(7) 0.164(8) Uani 1 1 d DU
O10B O 0.8664(5) 0.6382(6) -0.2121(3) 0.061(3) Uani 1 1 d U
C7B C 0.8662(8) 0.6309(10) -0.1622(6) 0.079(5) Uani 1 1 d U
O13B O 0.7232(4) 0.9546(6) 0.0445(4) 0.069(3) Uani 1 1 d U
C5B C 0.7549(7) 0.8965(9) 0.0242(6) 0.059(4) Uani 1 1 d U
O12B O 0.7081(5) 1.4285(7) 0.4269(6) 0.105(4) Uani 1 1 d U
C6B C 0.7553(9) 1.4020(11) 0.4519(9) 0.087(5) Uani 1 1 d U
O8B O 0.8848(7) 1.1531(6) 0.6510(5) 0.107(4) Uani 1 1 d DU
C1A C 0.9763(3) 0.8009(4) -0.0682(3) 0.047(3) Uani 1 1 d GU
C2A C 0.9657(4) 0.8156(4) -0.1227(3) 0.045(3) Uani 1 1 d GU
H2A H 0.9833 0.8617 -0.1384 0.054 Uiso 1 1 calc R
C3A C 0.9291(4) 0.7620(5) -0.1541(2) 0.053(4) Uani 1 1 d GU
H3A H 0.9219 0.7719 -0.1909 0.063 Uiso 1 1 calc R
C4A C 0.9030(4) 0.6938(5) -0.1309(3) 0.056(4) Uani 1 1 d GU
C5A C 0.9136(4) 0.6792(4) -0.0764(3) 0.055(4) Uani 1 1 d GU
H5A H 0.8960 0.6331 -0.0607 0.066 Uiso 1 1 calc R
N1A N 0.9503(3) 0.7327(5) -0.0450(2) 0.041(2) Uani 1 1 d GU
Ru1 Ru 0.97869(4) 1.22418(6) 0.45149(4) 0.0359(2) Uani 1 1 d U
C6A C 1.0142(3) 0.8491(4) -0.0327(2) 0.041(3) Uani 1 1 d GU
C7A C 1.0423(4) 0.9212(5) -0.0481(2) 0.050(3) Uani 1 1 d GU
H7A H 1.0390 0.9378 -0.0841 0.060 Uiso 1 1 calc R
C8A C 1.0754(3) 0.9686(4) -0.0102(3) 0.041(3) Uani 1 1 d GU
H8A H 1.0944 1.0174 -0.0205 0.049 Uiso 1 1 calc R
C9A C 1.0803(3) 0.9440(4) 0.0431(3) 0.046(3) Uani 1 1 d GU
C10A C 1.0522(3) 0.8719(4) 0.0585(2) 0.035(2) Uani 1 1 d GU
H10A H 1.0556 0.8553 0.0945 0.042 Uiso 1 1 calc R
N2A N 1.0192(3) 0.8245(3) 0.0205(3) 0.041(2) Uani 1 1 d GU
Ru2 Ru 0.97439(4) 0.71316(6) 0.03591(4) 0.0372(2) Uani 1 1 d U
C11A C 0.8995(3) 0.7830(5) 0.1220(3) 0.056(4) Uani 1 1 d GU
C12A C 0.8530(4) 0.8268(6) 0.1468(2) 0.080(6) Uani 1 1 d GU
H12A H 0.8531 0.8291 0.1845 0.096 Uiso 1 1 calc R
C13A C 0.8063(4) 0.8671(6) 0.1161(3) 0.081(6) Uani 1 1 d GU
H13A H 0.7748 0.8967 0.1329 0.098 Uiso 1 1 calc R
C14A C 0.8062(3) 0.8637(5) 0.0604(3) 0.052(3) Uani 1 1 d GU
C15A C 0.8527(3) 0.8199(5) 0.0356(2) 0.046(3) Uani 1 1 d GU
H15A H 0.8526 0.8176 -0.0020 0.055 Uiso 1 1 calc R
N3A N 0.8994(3) 0.7795(4) 0.0664(3) 0.037(2) Uani 1 1 d GU
Zn1 Zn 1.16070(8) 1.01280(11) 0.19259(6) 0.0442(4) Uani 1 1 d U
C16A C 0.9475(3) 0.7363(5) 0.1488(3) 0.042(3) Uani 1 1 d GDU
C17A C 0.9483(4) 0.7204(7) 0.2035(3) 0.098(7) Uani 1 1 d GDU
H17A H 0.9166 0.7422 0.2245 0.118 Uiso 1 1 calc R
C18A C 0.9958(5) 0.6722(7) 0.2273(2) 0.123(8) Uani 1 1 d GDU
H18A H 0.9962 0.6615 0.2642 0.147 Uiso 1 1 calc R
C19A C 1.0425(4) 0.6399(5) 0.1963(3) 0.114(7) Uani 1 1 d GDU
C20A C 1.0418(3) 0.6558(5) 0.1416(3) 0.062(4) Uani 1 1 d GDU
H20A H 1.0735 0.6340 0.1207 0.074 Uiso 1 1 calc R
N4A N 0.9943(3) 0.7040(5) 0.1179(2) 0.052(3) Uani 1 1 d GDU
Zn2 Zn 1.16284(8) 1.45850(11) 0.25448(7) 0.0476(5) Uani 1 1 d U
C21A C 0.9371(3) 1.2259(4) 0.3373(3) 0.036(2) Uani 1 1 d GU
C22A C 0.9351(3) 1.2070(5) 0.2830(2) 0.051(3) Uani 1 1 d GU
H22A H 0.9034 1.2293 0.2598 0.061 Uiso 1 1 calc R
C23A C 0.9802(4) 1.1551(5) 0.2630(2) 0.071(5) Uani 1 1 d GU
H23A H 0.9788 1.1423 0.2263 0.085 Uiso 1 1 calc R
C24A C 1.0271(3) 1.1220(4) 0.2973(3) 0.038(3) Uani 1 1 d GU
C25A C 1.0290(3) 1.1409(4) 0.3516(2) 0.035(3) Uani 1 1 d GU
H25A H 1.0608 1.1186 0.3748 0.042 Uiso 1 1 calc R
N5A N 0.9840(3) 1.1929(4) 0.3716(2) 0.035(2) Uani 1 1 d GU
Zn3 Zn 1.15863(8) 0.92871(11) 0.31354(7) 0.0504(5) Uani 1 1 d U
C26A C 0.8910(3) 1.2755(5) 0.3615(3) 0.049(3) Uani 1 1 d GU
C27A C 0.8385(4) 1.3106(6) 0.3349(2) 0.068(4) Uani 1 1 d GU
H27A H 0.8322 1.3045 0.2976 0.081 Uiso 1 1 calc R
C28A C 0.7954(3) 1.3548(5) 0.3635(4) 0.064(4) Uani 1 1 d GU
H28A H 0.7600 1.3786 0.3455 0.077 Uiso 1 1 calc R
C29A C 0.8048(3) 1.3640(5) 0.4186(4) 0.057(3) Uani 1 1 d GU
C30A C 0.8572(4) 1.3289(5) 0.4452(2) 0.051(3) Uani 1 1 d GU
H30A H 0.8636 1.3350 0.4825 0.061 Uiso 1 1 calc R
N6A N 0.9003(3) 1.2847(4) 0.4166(3) 0.044(2) Uani 1 1 d GU
Zn4 Zn 0.84914(7) 0.98016(10) 0.50407(7) 0.0412(4) Uani 1 1 d U
C31A C 1.0354(3) 1.3749(4) 0.4976(2) 0.037(2) Uani 1 1 d GU
C32A C 1.0727(4) 1.4442(4) 0.5030(2) 0.046(3) Uani 1 1 d GU
H32A H 1.0744 1.4732 0.5354 0.055 Uiso 1 1 calc R
C33A C 1.1074(4) 1.4705(4) 0.4604(3) 0.053(4) Uani 1 1 d GU
H33A H 1.1327 1.5173 0.4641 0.064 Uiso 1 1 calc R
C34A C 1.1049(4) 1.4276(4) 0.4124(3) 0.045(3) Uani 1 1 d GU
C35A C 1.0676(3) 1.3583(4) 0.4070(2) 0.038(3) Uani 1 1 d GU
H35A H 1.0658 1.3293 0.3746 0.045 Uiso 1 1 calc R
N7A N 1.0328(3) 1.3320(3) 0.4496(3) 0.045(2) Uani 1 1 d GU
Zn5 Zn 0.84313(9) 0.46656(12) 0.01023(8) 0.0603(5) Uani 1 1 d U
C36A C 0.9975(3) 1.3464(4) 0.5382(3) 0.040(3) Uani 1 1 d GU
C37A C 0.9899(4) 1.3843(4) 0.5872(3) 0.050(3) Uani 1 1 d GU
H37A H 1.0082 1.4354 0.5941 0.059 Uiso 1 1 calc R
C38A C 0.9551(4) 1.3466(5) 0.6260(2) 0.052(3) Uani 1 1 d GDU
H38A H 0.9499 1.3723 0.6592 0.062 Uiso 1 1 calc R
C39A C 0.9280(4) 1.2710(5) 0.6159(3) 0.062(4) Uani 1 1 d GDU
C40A C 0.9356(4) 1.2331(3) 0.5669(3) 0.055(3) Uani 1 1 d GDU
H40A H 0.9173 1.1820 0.5600 0.065 Uiso 1 1 calc R
N8A N 0.9704(3) 1.2707(4) 0.5281(2) 0.035(2) Uani 1 1 d GU
O1S O 1.2153(4) 1.1079(6) 0.1882(3) 0.054(2) Uani 1 1 d U
C9 C 0.9246(5) 1.1312(7) 0.4633(5) 0.033(2) Uani 1 1 d U
O1B O 1.1013(4) 1.0205(6) 0.3143(4) 0.060(3) Uani 1 1 d U
O3S O 1.2366(4) 0.9572(6) 0.3595(4) 0.063(3) Uani 1 1 d U
O2B O 1.0885(4) 1.0698(6) 0.2318(3) 0.054(2) Uani 1 1 d U
N1N N 0.8934(5) 1.0743(6) 0.4731(4) 0.045(2) Uani 1 1 d U
C3B C 1.1111(6) 0.9954(9) 0.0852(6) 0.051(3) Uani 1 1 d U
O6B O 1.1345(4) 1.4133(5) 0.3236(4) 0.050(2) Uani 1 1 d U
O3B O 1.1293(5) 1.0623(6) 0.0733(4) 0.065(3) Uani 1 1 d U
O14B O 0.7443(5) 0.8696(7) -0.0206(4) 0.072(3) Uani 1 1 d U
O5B O 1.1802(5) 1.5092(6) 0.3716(4) 0.087(4) Uani 1 1 d U
O4B O 1.1122(4) 0.9656(6) 0.1324(3) 0.059(2) Uani 1 1 d U
N2N N 0.8927(6) 0.5578(7) 0.0404(5) 0.061(3) Uani 1 1 d U
O2S O 1.1873(4) 0.9280(5) 0.2423(3) 0.049(2) Uani 1 1 d U
O2H O 0.7979(5) 0.5155(9) -0.0561(5) 0.117(5) Uani 1 1 d U
O4S O 0.8273(4) 1.0223(5) 0.5752(3) 0.048(2) Uani 1 1 d U
C45 C 0.9243(6) 0.6124(8) 0.0399(5) 0.044(3) Uani 1 1 d U
C46 C 1.0499(5) 1.1574(8) 0.4765(5) 0.036(2) Uani 1 1 d U
N1S N 1.2661(5) 1.2121(7) 0.1511(4) 0.060(3) Uani 1 1 d U
C63 C 1.2274(5) 0.9763(10) 0.4073(5) 0.057(4) Uani 1 1 d U
C65 C 1.0488(6) 0.6506(8) 0.0156(5) 0.052(3) Uani 1 1 d U
O6S O 1.2500 1.4836(8) 0.2500 0.074(5) Uani 1 2 d SU
C1B C 1.0760(6) 1.0649(8) 0.2780(5) 0.042(3) Uani 1 1 d U
C2B C 1.1421(6) 1.4544(8) 0.3656(5) 0.048(3) Uani 1 1 d U
C2S C 1.3071(8) 1.2281(10) 0.1992(6) 0.076(5) Uani 1 1 d U
C1S C 1.2228(6) 1.1529(9) 0.1493(6) 0.054(3) Uani 1 1 d U
C3S C 1.2749(11) 1.2639(10) 0.1045(7) 0.109(8) Uani 1 1 d U
O7B O 0.8837(12) 1.2577(10) 0.7007(5) 0.230(11) Uani 1 1 d DU
O11B O 0.7663(6) 1.4040(9) 0.5002(6) 0.121(5) Uani 1 1 d U
C4B C 0.8934(8) 1.2264(8) 0.6558(5) 0.074(4) Uani 1 1 d DU
O9B O 0.8362(8) 0.5802(10) -0.1395(5) 0.170(8) Uani 1 1 d U
O1H O 0.2711(18) 0.542(2) 0.3487(14) 0.41(2) Uiso 1 1 d .

loop_
_atom_site_aniso_label
_atom_site_aniso_U_11
_atom_site_aniso_U_22
_atom_site_aniso_U_33
_atom_site_aniso_U_23
_atom_site_aniso_U_13
_atom_site_aniso_U_12
N4N 0.058(7) 0.057(8) 0.080(9) -0.017(7) 0.007(6) 0.015(6)
N3N 0.035(5) 0.053(7) 0.039(6) -0.001(5) 0.001(4) -0.005(4)
O16B 0.250(18) 0.40(3) 0.156(18) 0.087(17) 0.015(14) 0.26(2)
O15B 0.210(14) 0.073(10) 0.202(16) 0.015(9) -0.112(12) 0.060(10)
C8B 0.182(14) 0.178(18) 0.122(16) 0.006(12) -0.094(12) 0.096(13)
O10B 0.086(7) 0.063(7) 0.032(4) 0.004(4) -0.017(5) -0.020(5)
C7B 0.116(12) 0.079(11) 0.041(6) 0.009(7) -0.013(8) -0.054(9)
O13B 0.054(6) 0.048(7) 0.101(8) 0.007(5) -0.027(5) 0.019(5)
C5B 0.051(8) 0.054(10) 0.071(8) 0.026(7) -0.008(7) 0.015(6)
O12B 0.079(7) 0.075(9) 0.169(11) 0.009(8) 0.075(7) 0.043(7)
C6B 0.065(9) 0.058(11) 0.144(11) 0.009(11) 0.076(9) 0.009(8)
O8B 0.178(12) 0.056(6) 0.094(9) 0.000(6) 0.088(8) -0.026(8)
C1A 0.060(8) 0.051(8) 0.027(5) 0.007(5) -0.010(5) -0.005(6)
C2A 0.059(8) 0.051(8) 0.028(5) -0.012(5) 0.014(5) -0.013(6)
C3A 0.072(9) 0.055(8) 0.032(6) -0.010(5) 0.011(6) -0.029(7)
C4A 0.064(9) 0.058(9) 0.044(6) 0.001(6) -0.008(6) -0.025(7)
C5A 0.054(8) 0.072(10) 0.040(5) 0.000(6) 0.005(6) -0.030(7)
N1A 0.032(5) 0.054(6) 0.038(4) -0.010(4) 0.005(4) 0.002(4)
Ru1 0.0387(5) 0.0276(5) 0.0426(6) -0.0014(4) 0.0149(4) -0.0014(4)
C6A 0.031(6) 0.053(7) 0.040(5) -0.003(5) -0.002(5) 0.003(5)
C7A 0.057(8) 0.051(8) 0.041(7) 0.008(5) -0.009(6) 0.007(6)
C8A 0.037(6) 0.034(7) 0.051(6) 0.000(5) 0.005(5) 0.009(5)
C9A 0.041(7) 0.054(8) 0.043(5) -0.013(5) 0.012(5) -0.012(6)
C10A 0.027(6) 0.037(6) 0.041(6) -0.005(5) 0.005(5) 0.007(4)
N2A 0.036(5) 0.048(5) 0.039(5) -0.006(4) -0.005(4) -0.005(4)
Ru2 0.0416(5) 0.0380(6) 0.0314(5) -0.0002(4) -0.0029(4) 0.0024(5)
C11A 0.053(7) 0.063(9) 0.050(6) -0.011(7) -0.002(5) 0.028(6)
C12A 0.076(10) 0.121(15) 0.042(7) -0.025(9) -0.009(7) 0.056(9)
C13A 0.060(9) 0.123(16) 0.060(7) -0.004(10) -0.004(7) 0.051(9)
C14A 0.021(6) 0.070(10) 0.064(7) 0.006(7) -0.005(5) 0.007(5)
C15A 0.021(5) 0.066(9) 0.052(7) 0.011(6) 0.002(5) -0.001(5)
N3A 0.031(4) 0.037(5) 0.043(4) 0.002(4) -0.004(3) -0.002(4)
Zn1 0.0512(10) 0.0440(11) 0.0385(9) -0.0058(8) 0.0114(7) -0.0076(8)
C16A 0.063(7) 0.029(7) 0.034(5) 0.001(5) 0.000(5) 0.016(5)
C17A 0.117(13) 0.148(18) 0.028(6) -0.015(9) -0.003(7) 0.059(12)
C18A 0.19(2) 0.141(19) 0.034(8) 0.022(11) -0.012(9) 0.069(15)
C19A 0.180(14) 0.106(14) 0.051(7) -0.026(8) -0.058(9) 0.093(12)
C20A 0.073(9) 0.059(10) 0.050(6) -0.016(7) -0.031(6) 0.040(7)
N4A 0.043(5) 0.072(8) 0.039(4) 0.000(5) -0.013(4) 0.028(5)
Zn2 0.0427(9) 0.0451(11) 0.0551(11) 0.0088(9) 0.0028(8) -0.0001(8)
C21A 0.047(6) 0.022(6) 0.040(5) 0.012(5) 0.014(4) 0.004(5)
C22A 0.043(7) 0.064(10) 0.046(6) 0.014(6) 0.009(5) 0.014(6)
C23A 0.076(10) 0.106(13) 0.031(6) 0.006(7) 0.019(6) 0.046(9)
C24A 0.036(6) 0.044(7) 0.034(6) 0.006(5) 0.015(4) 0.000(5)
C25A 0.043(6) 0.022(6) 0.043(5) 0.005(5) 0.019(5) 0.019(5)
N5A 0.050(5) 0.005(4) 0.051(4) 0.002(3) 0.013(4) 0.009(4)
Zn3 0.0526(10) 0.0478(11) 0.0529(11) 0.0058(9) 0.0249(8) 0.0029(9)
C26A 0.031(6) 0.051(8) 0.066(6) -0.001(6) 0.011(5) 0.011(5)
C27A 0.051(8) 0.074(11) 0.079(8) 0.006(8) 0.006(6) 0.023(7)
C28A 0.031(7) 0.060(10) 0.100(8) -0.006(8) -0.002(7) 0.027(6)
C29A 0.031(6) 0.048(9) 0.094(8) -0.010(8) 0.012(6) 0.005(5)
C30A 0.054(7) 0.027(7) 0.072(8) -0.017(6) 0.004(6) 0.014(5)
N6A 0.039(5) 0.036(6) 0.059(5) 0.006(5) 0.015(4) 0.006(4)
Zn4 0.0296(8) 0.0417(10) 0.0523(10) 0.0031(8) 0.0009(7) -0.0097(8)
C31A 0.036(6) 0.028(6) 0.048(6) 0.007(5) 0.015(5) 0.002(4)
C32A 0.051(8) 0.032(7) 0.055(7) 0.002(5) 0.015(6) -0.002(5)
C33A 0.071(9) 0.018(7) 0.072(8) -0.010(5) 0.024(7) -0.026(6)
C34A 0.048(7) 0.028(6) 0.061(7) 0.000(5) 0.032(6) 0.000(5)
C35A 0.041(7) 0.025(6) 0.048(7) -0.003(5) 0.018(5) -0.001(5)
N7A 0.049(6) 0.038(5) 0.051(6) -0.007(4) 0.019(5) -0.009(4)
Zn5 0.0585(11) 0.0555(13) 0.0685(13) 0.0041(10) 0.0208(10) 0.0033(10)
C36A 0.044(7) 0.037(6) 0.038(6) 0.008(5) 0.008(5) -0.001(5)
C37A 0.064(8) 0.047(8) 0.037(6) 0.003(5) 0.004(6) -0.022(7)
C38A 0.073(9) 0.045(7) 0.037(7) 0.006(5) 0.008(6) 0.001(6)
C39A 0.081(10) 0.059(8) 0.047(7) 0.006(6) 0.020(7) -0.024(8)
C40A 0.065(8) 0.042(8) 0.060(7) 0.000(6) 0.036(7) -0.003(6)
N8A 0.050(6) 0.014(4) 0.044(4) 0.006(3) 0.020(4) 0.003(4)
O1S 0.056(5) 0.059(6) 0.048(5) -0.005(4) 0.004(4) -0.019(4)
C9 0.029(5) 0.031(5) 0.038(6) -0.013(4) 0.004(5) 0.004(4)
O1B 0.072(6) 0.063(6) 0.046(5) -0.004(4) 0.008(4) 0.027(5)
O3S 0.060(5) 0.076(7) 0.055(5) 0.004(5) 0.020(4) 0.010(5)
O2B 0.068(5) 0.060(6) 0.036(4) -0.001(4) 0.025(4) 0.006(4)
N1N 0.053(6) 0.037(6) 0.044(6) -0.014(5) 0.002(5) -0.014(5)
C3B 0.045(7) 0.049(8) 0.059(6) -0.012(6) -0.001(6) -0.005(6)
O6B 0.065(6) 0.028(5) 0.061(5) 0.008(4) 0.021(5) -0.015(4)
O3B 0.071(7) 0.062(6) 0.060(6) -0.018(5) -0.007(5) -0.016(5)
O14B 0.064(6) 0.080(8) 0.070(7) 0.014(6) -0.017(5) 0.020(6)
O5B 0.101(8) 0.074(8) 0.093(8) -0.025(6) 0.068(7) -0.059(6)
O4B 0.060(5) 0.075(7) 0.042(4) -0.019(4) 0.019(4) -0.033(5)
N2N 0.077(8) 0.051(7) 0.059(7) -0.012(6) 0.020(6) -0.012(6)
O2S 0.045(5) 0.056(5) 0.048(4) 0.003(4) 0.018(4) -0.004(4)
O2H 0.090(9) 0.162(13) 0.097(9) 0.044(9) -0.023(7) -0.049(9)
O4S 0.042(5) 0.054(6) 0.050(5) 0.001(4) 0.001(4) 0.009(4)
C45 0.055(7) 0.041(6) 0.036(7) 0.003(5) 0.004(5) 0.012(4)
C46 0.030(5) 0.042(6) 0.037(6) -0.007(5) 0.006(4) -0.012(4)
N1S 0.063(7) 0.067(8) 0.050(6) 0.005(6) 0.012(5) -0.024(6)
C63 0.016(5) 0.098(12) 0.057(7) 0.015(8) 0.015(5) 0.012(7)
C65 0.056(6) 0.047(7) 0.052(8) -0.016(6) 0.002(6) 0.007(5)
O6S 0.039(6) 0.048(9) 0.138(14) 0.000 0.023(7) 0.000
C1B 0.048(7) 0.039(7) 0.040(6) -0.016(5) 0.003(5) -0.002(5)
C2B 0.038(6) 0.049(8) 0.058(6) 0.013(5) 0.022(6) -0.008(5)
C2S 0.095(12) 0.067(11) 0.066(9) 0.018(8) -0.010(8) -0.046(9)
C1S 0.054(8) 0.048(9) 0.060(9) 0.001(6) 0.002(7) -0.008(6)
C3S 0.21(2) 0.065(12) 0.051(9) 0.007(7) -0.014(11) -0.074(13)
O7B 0.48(3) 0.136(13) 0.082(10) -0.050(9) 0.144(14) -0.159(17)
O11B 0.079(8) 0.135(13) 0.154(10) -0.060(11) 0.057(8) 0.016(8)
C4B 0.125(12) 0.061(8) 0.036(7) 0.007(6) 0.030(7) -0.010(9)
O9B 0.274(18) 0.181(15) 0.053(7) 0.003(8) -0.025(10) -0.197(14)

loop_
_atom_type_symbol
_atom_type_description
_atom_type_scat_dispersion_real
_atom_type_scat_dispersion_imag
_atom_type_scat_source
C C 0.0181 0.0091 'International Tables Vol C Tables 4.2.6.8 and 6.1.1.4'
H H 0.0000 0.0000 'International Tables Vol C Tables 4.2.6.8 and 6.1.1.4'
N N 0.0311 0.0180 'International Tables Vol C Tables 4.2.6.8 and 6.1.1.4'
O O 0.0492 0.0322 'International Tables Vol C Tables 4.2.6.8 and 6.1.1.4'
Zn Zn -1.5491 0.6778 'International Tables Vol C Tables 4.2.6.8 and 6.1.1.4'
Ru Ru 0.0552 3.2960 'International Tables Vol C Tables 4.2.6.8 and 6.1.1.4'

loop_
_geom_angle_atom_site_label_1
_geom_angle_atom_site_label_2
_geom_angle_atom_site_label_3
_geom_angle
_geom_angle_site_symmetry_1
_geom_angle_site_symmetry_3
C65 N4N Zn5 163.3(12) . 3_765
C46 N3N Zn4 168.1(10) . 3_776
C8B O15B Zn2 117.1(15) . 1_545
O15B C8B O16B 117.2(17) . .
O15B C8B C19A 125.4(16) . .
O16B C8B C19A 117.3(13) . .
C7B O10B Zn2 115.8(10) . 3_775
O9B C7B O10B 124.1(14) . .
O9B C7B C4A 120.5(13) . .
O10B C7B C4A 115.3(12) . .
C5B O13B Zn4 108.8(9) . 2_655
O14B C5B O13B 123.9(13) . .
O14B C5B C14A 121.8(13) . .
O13B C5B C14A 114.3(13) . .
C6B O12B Zn5 99.5(12) . 2_665
O11B C6B O12B 127.1(17) . .
O11B C6B C29A 117.0(17) . .
O12B C6B C29A 115.9(18) . .
O11B C6B Zn5 75.0(10) . 2_665
O12B C6B Zn5 52.2(8) . 2_665
C29A C6B Zn5 167.8(15) . 2_665
C4B O8B Zn3 137.3(10) . 3_776
C2A C1A N1A 120.0 . .
C2A C1A C6A 125.2(6) . .
N1A C1A C6A 114.7(6) . .
C3A C2A C1A 120.0 . .
C2A C3A C4A 120.0 . .
C5A C4A C3A 120.0 . .
C5A C4A C7B 116.6(8) . .
C3A C4A C7B 123.3(8) . .
C4A C5A N1A 120.0 . .
C5A N1A C1A 120.0 . .
C5A N1A Ru2 123.4(4) . .
C1A N1A Ru2 116.5(4) . .
C9 Ru1 C46 87.5(5) . .
C9 Ru1 N5A 90.5(4) . .
C46 Ru1 N5A 95.3(4) . .
C9 Ru1 N8A 94.3(4) . .
C46 Ru1 N8A 90.7(4) . .
N5A Ru1 N8A 172.5(3) . .
C9 Ru1 N6A 88.8(4) . .
C46 Ru1 N6A 172.5(4) . .
N5A Ru1 N6A 78.2(3) . .
N8A Ru1 N6A 96.1(3) . .
C9 Ru1 N7A 171.5(4) . .
C46 Ru1 N7A 94.1(4) . .
N5A Ru1 N7A 97.7(3) . .
N8A Ru1 N7A 77.3(3) . .
N6A Ru1 N7A 90.5(3) . .
C7A C6A N2A 120.0 . .
C7A C6A C1A 123.0(6) . .
N2A C6A C1A 116.8(6) . .
C6A C7A C8A 120.0 . .
C7A C8A C9A 120.0 . .
C10A C9A C8A 120.0 . .
C10A C9A C3B 118.3(8) . .
C8A C9A C3B 121.6(8) . .
C9A C10A N2A 120.0 . .
C10A N2A C6A 120.0 . .
C10A N2A Ru2 125.5(4) . .
C6A N2A Ru2 114.5(4) . .
C65 Ru2 C45 90.5(5) . .
C65 Ru2 N4A 95.1(4) . .
C45 Ru2 N4A 88.4(4) . .
C65 Ru2 N1A 89.6(4) . .
C45 Ru2 N1A 94.2(4) . .
N4A Ru2 N1A 174.6(3) . .
C65 Ru2 N3A 173.6(4) . .
C45 Ru2 N3A 90.2(4) . .
N4A Ru2 N3A 78.6(3) . .
N1A Ru2 N3A 96.7(3) . .
C65 Ru2 N2A 92.2(5) . .
C45 Ru2 N2A 171.0(4) . .
N4A Ru2 N2A 99.9(3) . .
N1A Ru2 N2A 77.3(3) . .
N3A Ru2 N2A 88.0(3) . .
C12A C11A N3A 120.0 . .
C12A C11A C16A 125.2(6) . .
N3A C11A C16A 114.7(6) . .
C13A C12A C11A 120.0 . .
C12A C13A C14A 120.0 . .
C15A C14A C13A 120.0 . .
C15A C14A C5B 115.5(8) . .
C13A C14A C5B 124.2(8) . .
C14A C15A N3A 120.0 . .
C15A N3A C11A 120.0 . .
C15A N3A Ru2 125.3(4) . .
C11A N3A Ru2 114.7(4) . .
O2S Zn1 O4B 109.5(4) . .
O2S Zn1 O1S 117.5(4) . .
O4B Zn1 O1S 124.7(4) . .
O2S Zn1 O2B 102.8(3) . .
O4B Zn1 O2B 100.0(4) . .
O1S Zn1 O2B 96.5(4) . .
C17A C16A N4A 120.0 . .
C17A C16A C11A 122.8(6) . .
N4A C16A C11A 117.2(6) . .
C16A C17A C18A 120.0 . .
C19A C18A C17A 120.0 . .
C18A C19A C20A 120.0 . .
C18A C19A C8B 126.2(9) . .
C20A C19A C8B 113.8(9) . .
C19A C20A N4A 120.0 . .
C20A N4A C16A 120.0 . .
C20A N4A Ru2 124.8(4) . .
C16A N4A Ru2 113.9(4) . .
O6S Zn2 O10B 114.8(4) . 3_775
O6S Zn2 O6B 117.7(3) . .
O10B Zn2 O6B 93.5(4) 3_775 .
O6S Zn2 O15B 122.4(6) . 1_565
O10B Zn2 O15B 109.7(5) 3_775 1_565
O6B Zn2 O15B 93.4(6) . 1_565
C22A C21A N5A 120.0 . .
C22A C21A C26A 123.5(5) . .
N5A C21A C26A 116.4(5) . .
C21A C22A C23A 120.0 . .
C24A C23A C22A 120.0 . .
C25A C24A C23A 120.0 . .
C25A C24A C1B 117.9(7) . .
C23A C24A C1B 122.1(7) . .
C24A C25A N5A 120.0 . .
C25A N5A C21A 120.0 . .
C25A N5A Ru1 124.7(3) . .
C21A N5A Ru1 115.2(3) . .
O8B Zn3 O2S 128.4(4) 3_776 .
O8B Zn3 O1B 103.7(5) 3_776 .
O2S Zn3 O1B 103.9(4) . .
O8B Zn3 O3S 107.7(5) 3_776 .
O2S Zn3 O3S 104.1(4) . .
O1B Zn3 O3S 107.8(4) . .
C27A C26A N6A 120.0 . .
C27A C26A C21A 125.5(6) . .
N6A C26A C21A 114.4(6) . .
C26A C27A C28A 120.0 . .
C29A C28A C27A 120.0 . .
C28A C29A C30A 120.0 . .
C28A C29A C6B 121.5(11) . .
C30A C29A C6B 118.0(11) . .
C29A C30A N6A 120.0 . .
C30A N6A C26A 120.0 . .
C30A N6A Ru1 124.2(4) . .
C26A N6A Ru1 115.7(4) . .
O13B Zn4 N3N 112.1(4) 2_655 3_776
O13B Zn4 O4S 115.1(4) 2_655 .
N3N Zn4 O4S 109.8(4) 3_776 .
O13B Zn4 N1N 107.2(4) 2_655 .
N3N Zn4 N1N 110.0(4) 3_776 .
O4S Zn4 N1N 102.1(4) . .
C32A C31A N7A 120.0 . .
C32A C31A C36A 123.1(5) . .
N7A C31A C36A 116.9(6) . .
C31A C32A C33A 120.0 . .
C32A C33A C34A 120.0 . .
C35A C34A C33A 120.0 . .
C35A C34A C2B 118.7(7) . .
C33A C34A C2B 121.3(7) . .
N7A C35A C34A 120.0 . .
C35A N7A C31A 120.0 . .
C35A N7A Ru1 125.8(4) . .
C31A N7A Ru1 114.0(4) . .
N4N Zn5 N2N 105.7(5) 3_765 .
N4N Zn5 O2H 113.7(6) 3_765 .
N2N Zn5 O2H 103.2(5) . .
N4N Zn5 O12B 109.1(5) 3_765 2_645
N2N Zn5 O12B 103.5(5) . 2_645
O2H Zn5 O12B 120.0(5) . 2_645
N4N Zn5 C6B 110.3(5) 3_765 2_645
N2N Zn5 C6B 127.3(6) . 2_645
O2H Zn5 C6B 96.2(6) . 2_645
O12B Zn5 C6B 28.3(6) 2_645 2_645
C37A C36A N8A 120.0 . .
C37A C36A C31A 125.4(5) . .
N8A C36A C31A 114.4(5) . .
C36A C37A C38A 120.0 . .
C39A C38A C37A 120.0 . .
C38A C39A C40A 120.0 . .
C38A C39A C4B 122.7(7) . .
C40A C39A C4B 117.2(7) . .
C39A C40A N8A 120.0 . .
C40A N8A C36A 120.0 . .
C40A N8A Ru1 123.2(4) . .
C36A N8A Ru1 116.6(4) . .
C1S O1S Zn1 128.6(9) . .
N1N C9 Ru1 176.3(11) . .
C1B O1B Zn3 133.4(8) . .
C63 O3S Zn3 116.0(8) . .
C1B O2B Zn1 128.7(9) . .
C9 N1N Zn4 168.7(10) . .
O3B C3B O4B 125.9(13) . .
O3B C3B C9A 118.9(13) . .
O4B C3B C9A 115.1(12) . .
C2B O6B Zn2 119.3(8) . .
C3B O4B Zn1 123.1(9) . .
C45 N2N Zn5 156.8(12) . .
Zn3 O2S Zn1 119.9(4) . .
C63 O4S Zn4 125.1(9) 3_776 .
N2N C45 Ru2 175.4(12) . .
N3N C46 Ru1 172.8(11) . .
C1S N1S C3S 120.9(12) . .
C1S N1S C2S 122.3(12) . .
C3S N1S C2S 116.8(12) . .
O4S C63 O3S 121.3(12) 3_776 .
N4N C65 Ru2 175.3(13) . .
Zn2 O6S Zn2 154.8(8) . 2_755
O2B C1B O1B 128.6(12) . .
O2B C1B C24A 117.1(11) . .
O1B C1B C24A 114.1(10) . .
O5B C2B O6B 124.3(12) . .
O5B C2B C34A 119.4(12) . .
O6B C2B C34A 116.1(11) . .
O1S C1S N1S 121.6(13) . .
O8B C4B O7B 117.4(12) . .
O8B C4B C39A 120.3(11) . .
O7B C4B C39A 120.6(12) . .

loop_
_geom_bond_atom_site_label_1
_geom_bond_atom_site_label_2
_geom_bond_distance
_geom_bond_site_symmetry_2
N4N C65 1.160(15) .
N4N Zn5 1.954(11) 3_765
N3N C46 1.177(14) .
N3N Zn4 1.973(11) 3_776
O16B C8B 1.289(16) .
O15B C8B 1.157(15) .
O15B Zn2 2.003(13) 1_545
C8B C19A 1.467(13) .
O10B C7B 1.253(16) .
O10B Zn2 1.995(9) 3_775
C7B O9B 1.207(17) .
C7B C4A 1.495(15) .
O13B C5B 1.286(17) .
O13B Zn4 1.951(8) 2_655
C5B O14B 1.216(17) .
C5B C14A 1.480(14) .
O12B C6B 1.23(2) .
O12B Zn5 2.049(11) 2_665
C6B O11B 1.22(2) .
C6B C29A 1.502(16) .
C6B Zn5 2.559(15) 2_665
O8B C4B 1.228(13) .
O8B Zn3 1.878(10) 3_776
C1A C2A 1.3900 .
C1A N1A 1.3900 .
C1A C6A 1.410(7) .
C2A C3A 1.3900 .
C3A C4A 1.3900 .
C4A C5A 1.3900 .
C5A N1A 1.3900 .
N1A Ru2 2.085(5) .
Ru1 C9 1.943(12) .
Ru1 C46 1.943(13) .
Ru1 N5A 2.069(5) .
Ru1 N8A 2.076(5) .
Ru1 N6A 2.087(5) .
Ru1 N7A 2.115(5) .
C6A C7A 1.3900 .
C6A N2A 1.3900 .
C7A C8A 1.3900 .
C8A C9A 1.3900 .
C9A C10A 1.3900 .
C9A C3B 1.476(14) .
C10A N2A 1.3900 .
N2A Ru2 2.109(5) .
Ru2 C65 1.967(13) .
Ru2 C45 1.975(14) .
Ru2 N4A 2.075(5) .
Ru2 N3A 2.098(5) .
C11A C12A 1.3900 .
C11A N3A 1.3900 .
C11A C16A 1.416(7) .
C12A C13A 1.3900 .
C13A C14A 1.3900 .
C14A C15A 1.3900 .
C15A N3A 1.3900 .
Zn1 O2S 1.936(9) .
Zn1 O4B 1.941(8) .
Zn1 O1S 1.952(9) .
Zn1 O2B 2.077(8) .
C16A C17A 1.3900 .
C16A N4A 1.3900 .
C17A C18A 1.3900 .
C18A C19A 1.3900 .
C19A C20A 1.3900 .
C20A N4A 1.3900 .
Zn2 O6S 1.896(3) .
Zn2 O10B 1.995(9) 3_775
Zn2 O6B 1.998(8) .
Zn2 O15B 2.003(13) 1_565
C21A C22A 1.3900 .
C21A N5A 1.3900 .
C21A C26A 1.428(7) .
C22A C23A 1.3900 .
C23A C24A 1.3900 .
C24A C25A 1.3900 .
C24A C1B 1.496(13) .
C25A N5A 1.3900 .
Zn3 O8B 1.878(10) 3_776
Zn3 O2S 1.906(8) .
Zn3 O1B 1.939(9) .
Zn3 O3S 2.017(10) .
C26A C27A 1.3900 .
C26A N6A 1.3900 .
C27A C28A 1.3900 .
C28A C29A 1.3900 .
C29A C30A 1.3900 .
C30A N6A 1.3900 .
Zn4 O13B 1.951(8) 2_655
Zn4 N3N 1.974(11) 3_776
Zn4 O4S 1.982(8) .
Zn4 N1N 1.987(11) .
C31A C32A 1.3900 .
C31A N7A 1.3900 .
C31A C36A 1.405(7) .
C32A C33A 1.3900 .
C33A C34A 1.3900 .
C34A C35A 1.3900 .
C34A C2B 1.507(12) .
C35A N7A 1.3900 .
Zn5 N4N 1.954(11) 3_765
Zn5 N2N 1.962(12) .
Zn5 O2H 2.039(12) .
Zn5 O12B 2.049(11) 2_645
Zn5 C6B 2.559(15) 2_645
C36A C37A 1.3900 .
C36A N8A 1.3900 .
C37A C38A 1.3900 .
C38A C39A 1.3900 .
C39A C40A 1.3900 .
C39A C4B 1.462(11) .
C40A N8A 1.3900 .
O1S C1S 1.238(15) .
C9 N1N 1.178(14) .
O1B C1B 1.264(14) .
O3S C63 1.260(15) .
O2B C1B 1.197(14) .
C3B O3B 1.210(15) .
C3B O4B 1.276(16) .
O6B C2B 1.253(15) .
O5B C2B 1.214(14) .
N2N C45 1.121(15) .
O4S C63 1.256(12) 3_776
N1S C1S 1.337(16) .
N1S C3S 1.463(18) .
N1S C2S 1.471(17) .
C63 O4S 1.256(12) 3_776
O6S Zn2 1.896(3) 2_755
O7B C4B 1.261(13) .
